data_7003378
loop_
_publ_author_name
'Bould, Jonathan'
'Laromaine, Anna'
'Bullen, Neil J.'
'Vi\~nas, Clara'
'Thornton-Pett, Mark'
'Sillanp\"a\"a, Reijo'
'Kivek\"as, Raikko'
'Kennedy, John D.'
'Teixidor, Francesc'

_publ_section_title
;
 Borane reaction chemistry. Alkyne insertion reactions into
 boron-containing clusters. Products from the thermolysis of
 [6,9-(2-HC&#xE002;C--C5H4N)2-arachno-B10H12]
;
_journal_issue 12
_journal_name_full 'Dalton Transactions'
_journal_page_first 1552
_journal_page_last 1563
_journal_paper_doi 10.1039/b715845a
_journal_year 2008
_chemical_formula_moiety 'C7 H16 B11 N'
_chemical_formula_sum 'C7 H16 B11 N'
_chemical_formula_weight 233.12
_chemical_name_systematic
;
?
;
_space_group_IT_number 14
_symmetry_cell_setting monoclinic
_symmetry_space_group_name_Hall '-P 2ybc'
_symmetry_space_group_name_H-M 'P 1 21/c 1'
_atom_sites_solution_hydrogens geom
_atom_sites_solution_primary direct
_atom_sites_solution_secondary difmap
_audit_creation_method SHELXL-97
_cell_angle_alpha 90.00
_cell_angle_beta 105.339(3)
_cell_angle_gamma 90.00
_cell_formula_units_Z 4
_cell_length_a 7.0753(3)
_cell_length_b 19.4319(10)
_cell_length_c 10.0063(5)
_cell_measurement_reflns_used 2395
_cell_measurement_temperature 173(2)
_cell_measurement_theta_max 25.028
_cell_measurement_theta_min 1.018
_cell_volume 1326.72(11)
_computing_cell_refinement 'HKL Scalepack (Otwinowski & Minor 1997)'
_computing_data_collection 'Collect (Nonius BV, 1997-2000)'
_computing_data_reduction 'HKL Denzo and Scalepack (Otwinowski & Minor 1997)'
_computing_molecular_graphics 'Ortep-3 for Windows (Farrugia, 1997)'
_computing_publication_material 'WinGX publication routines (Farrugia, 1999)'
_computing_structure_refinement 'SHELXL-97 (Sheldrick, 1997)'
_computing_structure_solution 'SHELXS-97 (Sheldrick, 1997)'
_diffrn_ambient_temperature 173(2)
_diffrn_detector_area_resol_mean 9
_diffrn_measured_fraction_theta_full 0.997
_diffrn_measured_fraction_theta_max 0.997
_diffrn_measurement_device_type KappaCCD
_diffrn_measurement_method CCD
_diffrn_radiation_monochromator graphite
_diffrn_radiation_source 'fine-focus sealed tube'
_diffrn_radiation_type MoK\a
_diffrn_radiation_wavelength 0.71073
_diffrn_reflns_av_R_equivalents 0.0666
_diffrn_reflns_av_sigmaI/netI 0.0912
_diffrn_reflns_limit_h_max 8
_diffrn_reflns_limit_h_min -8
_diffrn_reflns_limit_k_max 23
_diffrn_reflns_limit_k_min -23
_diffrn_reflns_limit_l_max 11
_diffrn_reflns_limit_l_min -11
_diffrn_reflns_number 4467
_diffrn_reflns_theta_full 25.02
_diffrn_reflns_theta_max 25.02
_diffrn_reflns_theta_min 3.34
_exptl_absorpt_coefficient_mu 0.055
_exptl_absorpt_correction_type none
_exptl_crystal_colour colourless
_exptl_crystal_density_diffrn 1.167
_exptl_crystal_density_method 'not measured'
_exptl_crystal_description prism
_exptl_crystal_F_000 480
_exptl_crystal_size_max 0.20
_exptl_crystal_size_mid 0.14
_exptl_crystal_size_min 0.12
_refine_diff_density_max 0.204
_refine_diff_density_min -0.171
_refine_diff_density_rms 0.041
_refine_ls_extinction_coef 0.010(2)
_refine_ls_extinction_expression Fc^*^=kFc[1+0.001xFc^2^\l^3^/sin(2\q)]^-1/4^
_refine_ls_extinction_method SHELXL
_refine_ls_goodness_of_fit_ref 0.973
_refine_ls_hydrogen_treatment mixed
_refine_ls_matrix_type full
_refine_ls_number_parameters 209
_refine_ls_number_reflns 2334
_refine_ls_number_restraints 0
_refine_ls_restrained_S_all 0.973
_refine_ls_R_factor_all 0.0972
_refine_ls_R_factor_gt 0.0490
_refine_ls_shift/su_max 0.001
_refine_ls_shift/su_mean 0.000
_refine_ls_structure_factor_coef Fsqd
_refine_ls_weighting_details 'calc w=1/[\s^2^(Fo^2^)+(0.0579P)^2^+0.0000P] where P=(Fo^2^+2Fc^2^)/3'
_refine_ls_weighting_scheme calc
_refine_ls_wR_factor_gt 0.1041
_refine_ls_wR_factor_ref 0.1213
_reflns_number_gt 1427
_reflns_number_total 2334
_reflns_threshold_expression >2sigma(I)
_cod_data_source_file b715845a.txt
_cod_data_source_block jb126c1
_cod_original_sg_symbol_H-M 'P 21/c'
_cod_database_code 7003378

loop_
_symmetry_equiv_pos_as_xyz
'x, y, z'
'-x, y+1/2, -z+1/2'
'-x, -y, -z'
'x, -y-1/2, z-1/2'

loop_
_atom_site_label
_atom_site_type_symbol
_atom_site_fract_x
_atom_site_fract_y
_atom_site_fract_z
_atom_site_U_iso_or_equiv
_atom_site_adp_type
_atom_site_occupancy
_atom_site_symmetry_multiplicity
_atom_site_calc_flag
_atom_site_refinement_flags
_atom_site_disorder_assembly
_atom_site_disorder_group
C1 C 0.3540(3) 0.65917(11) -0.1264(2) 0.0248(5) Uani 1 1 d . . .
C2 C 0.5194(3) 0.68913(13) -0.0113(2) 0.0302(6) Uani 1 1 d . . .
H2A H 0.648(3) 0.6791(11) -0.024(2) 0.036 Uiso 1 1 d . . .
H2B H 0.501(3) 0.7385(12) 0.000(2) 0.036 Uiso 1 1 d . . .
C3 C 0.5071(3) 0.65447(11) 0.1212(2) 0.0251(5) Uani 1 1 d . . .
N4 N 0.3536(2) 0.61023(8) 0.10347(16) 0.0213(4) Uani 1 1 d . . .
C5 C 0.3132(3) 0.57732(11) 0.2117(2) 0.0267(5) Uani 1 1 d . . .
H5 H 0.2044 0.5469 0.1963 0.032 Uiso 1 1 calc R . .
C6 C 0.4292(3) 0.58769(12) 0.3437(2) 0.0303(6) Uani 1 1 d . . .
H6 H 0.3995 0.5656 0.4205 0.036 Uiso 1 1 calc R . .
C7 C 0.5893(3) 0.63058(11) 0.3633(2) 0.0313(6) Uani 1 1 d . . .
H7 H 0.6730 0.6371 0.4538 0.038 Uiso 1 1 calc R . .
C8 C 0.6290(3) 0.66417(11) 0.2519(2) 0.0300(6) Uani 1 1 d . . .
H8 H 0.7395 0.6937 0.2655 0.036 Uiso 1 1 calc R . .
B2 B 0.2374(3) 0.60386(12) -0.0488(2) 0.0215(6) Uani 1 1 d . . .
B3 B 0.1225(3) 0.68159(13) -0.1148(3) 0.0278(6) Uani 1 1 d . . .
H3 H 0.115(3) 0.7206(10) -0.038(2) 0.033 Uiso 1 1 d . . .
B4 B 0.2033(4) 0.70157(14) -0.2628(3) 0.0311(7) Uani 1 1 d . . .
H4 H 0.239(3) 0.7559(12) -0.283(2) 0.037 Uiso 1 1 d . . .
B5 B 0.3621(4) 0.63448(14) -0.2884(3) 0.0312(7) Uani 1 1 d . . .
H5A H 0.484(3) 0.6480(11) -0.329(2) 0.037 Uiso 1 1 d . . .
B6 B 0.3823(3) 0.57287(14) -0.1552(2) 0.0259(6) Uani 1 1 d . . .
H6A H 0.522(3) 0.5511(10) -0.103(2) 0.031 Uiso 1 1 d . . .
B7 B -0.0111(3) 0.60368(14) -0.1406(3) 0.0274(6) Uani 1 1 d . . .
H7A H -0.123(3) 0.5947(10) -0.083(2) 0.033 Uiso 1 1 d . . .
B8 B -0.0322(4) 0.66467(13) -0.2777(3) 0.0279(6) Uani 1 1 d . . .
H8A H -0.169(3) 0.6945(11) -0.324(2) 0.033 Uiso 1 1 d . . .
B9 B 0.1131(4) 0.63563(14) -0.3869(3) 0.0285(6) Uani 1 1 d . . .
H9 H 0.071(3) 0.6462(10) -0.498(2) 0.034 Uiso 1 1 d . . .
B10 B 0.2252(4) 0.55668(14) -0.3185(3) 0.0295(6) Uani 1 1 d . . .
H10 H 0.257(3) 0.5155(11) -0.386(2) 0.035 Uiso 1 1 d . . .
B11 B 0.1511(4) 0.53634(13) -0.1646(3) 0.0272(6) Uani 1 1 d . . .
H11 H 0.138(3) 0.4835(11) -0.128(2) 0.033 Uiso 1 1 d . . .
B12 B -0.0184(4) 0.57524(13) -0.3094(3) 0.0274(6) Uani 1 1 d . . .
H12 H -0.146(3) 0.5457(10) -0.377(2) 0.033 Uiso 1 1 d . . .

loop_
_atom_site_aniso_label
_atom_site_aniso_U_11
_atom_site_aniso_U_22
_atom_site_aniso_U_33
_atom_site_aniso_U_23
_atom_site_aniso_U_13
_atom_site_aniso_U_12
C1 0.0251(11) 0.0262(13) 0.0209(12) 0.0013(9) 0.0021(9) -0.0056(9)
C2 0.0281(12) 0.0304(14) 0.0270(13) 0.0040(11) -0.0017(10) -0.0091(11)
C3 0.0244(11) 0.0219(12) 0.0262(13) -0.0021(10) 0.0018(10) -0.0001(9)
N4 0.0210(9) 0.0227(10) 0.0199(10) 0.0002(8) 0.0048(7) 0.0022(8)
C5 0.0297(12) 0.0282(13) 0.0238(13) 0.0029(10) 0.0099(10) 0.0000(10)
C6 0.0353(13) 0.0348(15) 0.0196(13) 0.0013(10) 0.0048(11) 0.0056(11)
C7 0.0363(13) 0.0293(13) 0.0219(13) -0.0015(10) -0.0033(10) 0.0061(11)
C8 0.0305(12) 0.0271(13) 0.0275(13) -0.0011(11) -0.0009(10) -0.0039(10)
B2 0.0214(12) 0.0251(14) 0.0173(13) 0.0028(11) 0.0040(10) -0.0005(10)
B3 0.0287(14) 0.0256(15) 0.0260(15) -0.0020(12) 0.0021(11) 0.0050(11)
B4 0.0360(15) 0.0282(16) 0.0243(15) 0.0065(12) -0.0005(12) -0.0055(12)
B5 0.0278(14) 0.0445(18) 0.0226(14) 0.0033(12) 0.0091(12) -0.0037(12)
B6 0.0231(13) 0.0308(15) 0.0225(14) -0.0010(12) 0.0040(11) 0.0054(11)
B7 0.0220(12) 0.0366(16) 0.0230(14) 0.0015(12) 0.0049(11) -0.0004(12)
B8 0.0275(13) 0.0287(15) 0.0243(14) -0.0022(12) 0.0014(11) 0.0043(12)
B9 0.0327(14) 0.0328(16) 0.0193(14) 0.0012(12) 0.0054(12) -0.0030(12)
B10 0.0342(14) 0.0326(16) 0.0215(14) -0.0055(12) 0.0068(11) 0.0059(12)
B11 0.0314(14) 0.0228(15) 0.0248(14) 0.0022(11) 0.0027(11) -0.0043(12)
B12 0.0277(13) 0.0284(15) 0.0213(13) -0.0002(12) -0.0017(11) -0.0051(12)

loop_
_atom_type_symbol
_atom_type_description
_atom_type_scat_dispersion_real
_atom_type_scat_dispersion_imag
_atom_type_scat_source
C C 0.0033 0.0016 'International Tables Vol C Tables 4.2.6.8 and 6.1.1.4'
H H 0.0000 0.0000 'International Tables Vol C Tables 4.2.6.8 and 6.1.1.4'
B B 0.0013 0.0007 'International Tables Vol C Tables 4.2.6.8 and 6.1.1.4'
N N 0.0061 0.0033 'International Tables Vol C Tables 4.2.6.8 and 6.1.1.4'

loop_
_geom_angle_atom_site_label_1
_geom_angle_atom_site_label_2
_geom_angle_atom_site_label_3
_geom_angle
_geom_angle_site_symmetry_1
_geom_angle_site_symmetry_3
_geom_angle_publ_flag
C2 C1 B2 105.70(16) . . ?
C2 C1 B4 127.78(19) . . ?
B2 C1 B4 113.75(16) . . ?
C2 C1 B5 127.83(18) . . ?
B2 C1 B5 113.98(17) . . ?
B4 C1 B5 63.02(15) . . ?
C2 C1 B6 113.49(18) . . ?
B2 C1 B6 62.85(13) . . ?
B4 C1 B6 114.34(17) . . ?
B5 C1 B6 62.13(14) . . ?
C2 C1 B3 113.93(17) . . ?
B2 C1 B3 62.40(14) . . ?
B4 C1 B3 61.88(14) . . ?
B5 C1 B3 113.89(17) . . ?
B6 C1 B3 114.25(17) . . ?
C3 C2 C1 106.35(18) . . ?
C3 C2 H2A 107.3(12) . . ?
C1 C2 H2A 112.6(13) . . ?
C3 C2 H2B 107.4(12) . . ?
C1 C2 H2B 111.2(13) . . ?
H2A C2 H2B 111.6(19) . . ?
N4 C3 C8 119.27(19) . . ?
N4 C3 C2 113.41(18) . . ?
C8 C3 C2 127.30(19) . . ?
C5 N4 C3 121.71(18) . . ?
C5 N4 B2 125.92(17) . . ?
C3 N4 B2 112.37(16) . . ?
N4 C5 C6 120.1(2) . . ?
N4 C5 H5 119.9 . . ?
C6 C5 H5 119.9 . . ?
C5 C6 C7 119.0(2) . . ?
C5 C6 H6 120.5 . . ?
C7 C6 H6 120.5 . . ?
C6 C7 C8 120.4(2) . . ?
C6 C7 H7 119.8 . . ?
C8 C7 H7 119.8 . . ?
C3 C8 C7 119.4(2) . . ?
C3 C8 H8 120.3 . . ?
C7 C8 H8 120.3 . . ?
N4 B2 C1 102.10(16) . . ?
N4 B2 B11 136.06(19) . . ?
C1 B2 B11 107.70(16) . . ?
N4 B2 B7 136.04(17) . . ?
C1 B2 B7 107.95(17) . . ?
B11 B2 B7 61.72(14) . . ?
N4 B2 B3 112.15(17) . . ?
C1 B2 B3 60.52(13) . . ?
B11 B2 B3 110.44(18) . . ?
B7 B2 B3 60.37(14) . . ?
N4 B2 B6 112.48(17) . . ?
C1 B2 B6 60.11(13) . . ?
B11 B2 B6 60.13(13) . . ?
B7 B2 B6 110.13(17) . . ?
B3 B2 B6 110.50(17) . . ?
C1 B3 B8 105.23(17) . . ?
C1 B3 B2 57.08(13) . . ?
B8 B3 B2 107.69(18) . . ?
C1 B3 B4 58.43(13) . . ?
B8 B3 B4 61.22(14) . . ?
B2 B3 B4 106.48(17) . . ?
C1 B3 B7 104.73(17) . . ?
B8 B3 B7 61.39(14) . . ?
B2 B3 B7 59.71(14) . . ?
B4 B3 B7 110.22(18) . . ?
C1 B3 H3 116.3(11) . . ?
B8 B3 H3 131.1(11) . . ?
B2 B3 H3 115.8(11) . . ?
B4 B3 H3 121.5(10) . . ?
B7 B3 H3 125.2(10) . . ?
C1 B4 B3 59.69(13) . . ?
C1 B4 B9 104.08(18) . . ?
B3 B4 B9 106.89(18) . . ?
C1 B4 B5 58.50(14) . . ?
B3 B4 B5 108.40(18) . . ?
B9 B4 B5 59.80(14) . . ?
C1 B4 B8 104.20(17) . . ?
B3 B4 B8 58.62(13) . . ?
B9 B4 B8 59.85(14) . . ?
B5 B4 B8 107.70(18) . . ?
C1 B4 H4 118.6(11) . . ?
B3 B4 H4 119.8(10) . . ?
B9 B4 H4 127.7(10) . . ?
B5 B4 H4 119.0(11) . . ?
B8 B4 H4 128.0(11) . . ?
C1 B5 B6 59.39(13) . . ?
C1 B5 B9 104.26(17) . . ?
B6 B5 B9 107.29(17) . . ?
C1 B5 B10 104.30(16) . . ?
B6 B5 B10 58.95(14) . . ?
B9 B5 B10 60.05(14) . . ?
C1 B5 B4 58.48(14) . . ?
B6 B5 B4 108.37(17) . . ?
B9 B5 B4 60.05(14) . . ?
B10 B5 B4 108.10(17) . . ?
C1 B5 H5A 121.4(11) . . ?
B6 B5 H5A 122.4(11) . . ?
B9 B5 H5A 124.2(11) . . ?
B10 B5 H5A 126.7(11) . . ?
B4 B5 H5A 118.2(11) . . ?
C1 B6 B10 105.01(18) . . ?
C1 B6 B11 104.72(16) . . ?
B10 B6 B11 61.66(14) . . ?
C1 B6 B2 57.04(12) . . ?
B10 B6 B2 107.38(17) . . ?
B11 B6 B2 59.44(13) . . ?
C1 B6 B5 58.48(14) . . ?
B10 B6 B5 60.77(15) . . ?
B11 B6 B5 110.09(18) . . ?
B2 B6 B5 106.21(17) . . ?
C1 B6 H6A 115.8(11) . . ?
B10 B6 H6A 131.2(11) . . ?
B11 B6 H6A 126.0(11) . . ?
B2 B6 H6A 116.6(10) . . ?
B5 B6 H6A 120.9(10) . . ?
B2 B7 B12 105.84(17) . . ?
B2 B7 B3 59.92(14) . . ?
B12 B7 B3 106.66(17) . . ?
B2 B7 B8 105.59(17) . . ?
B12 B7 B8 59.86(14) . . ?
B3 B7 B8 58.49(14) . . ?
B2 B7 B11 58.99(14) . . ?
B12 B7 B11 60.16(14) . . ?
B3 B7 B11 107.88(16) . . ?
B8 B7 B11 107.84(16) . . ?
B2 B7 H7A 118.9(10) . . ?
B12 B7 H7A 127.1(11) . . ?
B3 B7 H7A 119.1(11) . . ?
B8 B7 H7A 125.2(11) . . ?
B11 B7 H7A 121.6(11) . . ?
B3 B8 B12 107.59(18) . . ?
B3 B8 B9 108.24(18) . . ?
B12 B8 B9 60.73(14) . . ?
B3 B8 B4 60.17(14) . . ?
B12 B8 B4 108.31(18) . . ?
B9 B8 B4 59.99(14) . . ?
B3 B8 B7 60.12(14) . . ?
B12 B8 B7 59.39(14) . . ?
B9 B8 B7 108.44(18) . . ?
B4 B8 B7 108.38(18) . . ?
B3 B8 H8A 123.5(10) . . ?
B12 B8 H8A 121.1(11) . . ?
B9 B8 H8A 119.1(10) . . ?
B4 B8 H8A 120.8(10) . . ?
B7 B8 H8A 123.4(10) . . ?
B5 B9 B10 60.00(15) . . ?
B5 B9 B8 108.22(17) . . ?
B10 B9 B8 107.99(17) . . ?
B5 B9 B4 60.16(15) . . ?
B10 B9 B4 108.15(19) . . ?
B8 B9 B4 60.15(14) . . ?
B5 B9 B12 107.64(18) . . ?
B10 B9 B12 59.96(14) . . ?
B8 B9 B12 59.50(14) . . ?
B4 B9 B12 107.47(17) . . ?
B5 B9 H9 122.2(11) . . ?
B10 B9 H9 122.0(11) . . ?
B8 B9 H9 121.1(11) . . ?
B4 B9 H9 121.7(11) . . ?
B12 B9 H9 121.9(11) . . ?
B6 B10 B5 60.27(15) . . ?
B6 B10 B9 108.26(19) . . ?
B5 B10 B9 59.94(14) . . ?
B6 B10 B12 107.44(16) . . ?
B5 B10 B12 108.01(17) . . ?
B9 B10 B12 60.50(14) . . ?
B6 B10 B11 59.64(14) . . ?
B5 B10 B11 108.10(17) . . ?
B9 B10 B11 108.54(17) . . ?
B12 B10 B11 59.79(13) . . ?
B6 B10 H10 121.1(11) . . ?
B5 B10 H10 121.8(10) . . ?
B9 B10 H10 122.2(11) . . ?
B12 B10 H10 122.3(10) . . ?
B11 B10 H10 121.0(10) . . ?
B2 B11 B6 60.42(13) . . ?
B2 B11 B12 105.18(18) . . ?
B6 B11 B12 106.69(17) . . ?
B2 B11 B10 105.84(17) . . ?
B6 B11 B10 58.70(14) . . ?
B12 B11 B10 59.79(14) . . ?
B2 B11 B7 59.29(13) . . ?
B6 B11 B7 108.42(17) . . ?
B12 B11 B7 59.01(14) . . ?
B10 B11 B7 107.19(17) . . ?
B2 B11 H11 121.4(10) . . ?
B6 B11 H11 121.0(10) . . ?
B12 B11 H11 124.7(10) . . ?
B10 B11 H11 124.1(10) . . ?
B7 B11 H11 121.3(10) . . ?
B7 B12 B8 60.74(14) . . ?
B7 B12 B11 60.83(14) . . ?
B8 B12 B11 109.06(18) . . ?
B7 B12 B10 109.15(18) . . ?
B8 B12 B10 107.86(18) . . ?
B11 B12 B10 60.42(14) . . ?
B7 B12 B9 108.75(18) . . ?
B8 B12 B9 59.77(14) . . ?
B11 B12 B9 108.27(17) . . ?
B10 B12 B9 59.53(14) . . ?
B7 B12 H12 123.3(9) . . ?
B8 B12 H12 122.1(10) . . ?
B11 B12 H12 122.0(10) . . ?
B10 B12 H12 119.6(10) . . ?
B9 B12 H12 119.6(10) . . ?

loop_
_geom_bond_atom_site_label_1
_geom_bond_atom_site_label_2
_geom_bond_distance
_geom_bond_site_symmetry_2
_geom_bond_publ_flag
C1 C2 1.523(3) . ?
C1 B2 1.667(3) . ?
C1 B4 1.705(3) . ?
C1 B5 1.706(3) . ?
C1 B6 1.722(3) . ?
C1 B3 1.728(3) . ?
C2 C3 1.511(3) . ?
C2 H2A 0.97(2) . ?
C2 H2B 0.98(2) . ?
C3 N4 1.359(3) . ?
C3 C8 1.376(3) . ?
N4 C5 1.351(2) . ?
N4 B2 1.533(3) . ?
C5 C6 1.374(3) . ?
C5 H5 0.9500 . ?
C6 C7 1.378(3) . ?
C6 H6 0.9500 . ?
C7 C8 1.383(3) . ?
C7 H7 0.9500 . ?
C8 H8 0.9500 . ?
B2 B11 1.750(3) . ?
B2 B7 1.756(3) . ?
B2 B3 1.759(3) . ?
B2 B6 1.767(3) . ?
B3 B8 1.738(3) . ?
B3 B4 1.766(3) . ?
B3 B7 1.767(4) . ?
B3 H3 1.09(2) . ?
B4 B9 1.781(4) . ?
B4 B5 1.783(4) . ?
B4 B8 1.784(4) . ?
B4 H4 1.12(2) . ?
B5 B6 1.769(4) . ?
B5 B9 1.776(4) . ?
B5 B10 1.778(4) . ?
B5 H5A 1.08(2) . ?
B6 B10 1.745(4) . ?
B6 B11 1.762(3) . ?
B6 H6A 1.08(2) . ?
B7 B12 1.765(4) . ?
B7 B8 1.789(4) . ?
B7 B11 1.798(4) . ?
B7 H7A 1.113(19) . ?
B8 B12 1.774(4) . ?
B8 B9 1.779(3) . ?
B8 H8A 1.12(2) . ?
B9 B10 1.778(4) . ?
B9 B12 1.796(3) . ?
B9 H9 1.09(2) . ?
B10 B12 1.786(3) . ?
B10 B11 1.798(3) . ?
B10 H10 1.11(2) . ?
B11 B12 1.786(4) . ?
B11 H11 1.10(2) . ?
B12 H12 1.13(2) . ?
